data_1555120
loop_
_publ_author_name
'Audran, G\'erard'
'Bosco, Lionel'
'Br\'emond, Paul'
'Jugniot, Natacha'
'Marque, Sylvain R. A.'
'Massot, Philippe'
'Mellet, Philippe'
'Moussounda Moussounda Koumba, Tataye'
'Parzy, Elodie'
'Rivot, Ang\'elique'
'Thiaudi\`ere, Eric'
'Voisin, Pierre'
'Wedl, Carina'
'Yamasaki, Toshihide'

_publ_section_title
;
 Enzymatic triggering of C--ON bond homolysis of alkoxyamines
;
_journal_issue 21
_journal_name_full 'Organic Chemistry Frontiers'
_journal_page_first 3663
_journal_paper_doi 10.1039/C9QO00899C
_journal_volume 6
_journal_year 2019
_chemical_formula_moiety 'C20 H38 N3 O4 P, H2 O'
_chemical_formula_sum 'C20 H40 N3 O5 P'
_chemical_formula_weight 433.52
_space_group_crystal_system triclinic
_space_group_IT_number 2
_space_group_name_Hall '-P 1'
_space_group_name_H-M_alt 'P -1'
_atom_sites_solution_hydrogens mixed
_audit_creation_date
;
'Thu Jul 03 17:58:51 2014'
;
_audit_creation_method
;
CrysAlisPro, Agilent Technologies,
Version 1.171.37.31 (release 14-01-2014 CrysAlis171 .NET)
(compiled Jan 14 2014,18:38:05)
;
_audit_update_record
;
2018-11-22 deposited with the CCDC.	2019-09-11 downloaded from the CCDC.
;
_cell_angle_alpha 75.673(4)
_cell_angle_beta 76.438(4)
_cell_angle_gamma 71.300(5)
_cell_formula_units_Z 2
_cell_length_a 9.2786(6)
_cell_length_b 9.5213(6)
_cell_length_c 15.4265(6)
_cell_measurement_reflns_used 3506
_cell_measurement_temperature 293(2)
_cell_measurement_theta_max 72.7970
_cell_measurement_theta_min 4.9730
_cell_volume 1232.75(13)
_computing_cell_refinement
;
CrysAlisPro, Agilent Technologies,
Version 1.171.37.31 (release 14-01-2014 CrysAlis171 .NET)
(compiled Jan 14 2014,18:38:05)
;
_computing_data_collection
;
CrysAlisPro, Agilent Technologies,
Version 1.171.37.31 (release 14-01-2014 CrysAlis171 .NET)
(compiled Jan 14 2014,18:38:05)
;
_computing_data_reduction
;
CrysAlisPro, Agilent Technologies,
Version 1.171.37.31 (release 14-01-2014 CrysAlis171 .NET)
(compiled Jan 14 2014,18:38:05)
;
_computing_molecular_graphics 'Olex2 (Dolomanov et al., 2009)'
_computing_publication_material 'Olex2 (Dolomanov et al., 2009)'
_computing_structure_refinement 'ShelXL (Sheldrick, 2008)'
_diffrn_ambient_temperature 293(2)
_diffrn_detector 'CCD plate'
_diffrn_detector_area_resol_mean 5.3048
_diffrn_detector_type AtlasS2
_diffrn_measured_fraction_theta_full 0.983
_diffrn_measured_fraction_theta_max 0.946
_diffrn_measurement_details
;
#__ type_ start__ end____ width___ exp.time_
  1 omega  -49.00   29.00   1.0000    2.0000
omega____ theta____ kappa____ phi______ frames
    -      -40.0146   38.0000    0.0000 78

#__ type_ start__ end____ width___ exp.time_
  2 omega  -46.00   35.00   1.0000    2.0000
omega____ theta____ kappa____ phi______ frames
    -      -40.0146   38.0000 -150.0000 81

#__ type_ start__ end____ width___ exp.time_
  3 omega  -96.00  -13.00   1.0000    2.0000
omega____ theta____ kappa____ phi______ frames
    -      -40.0146  125.0000 -180.0000 83

#__ type_ start__ end____ width___ exp.time_
  4 omega -114.00  -11.00   1.0000    2.0000
omega____ theta____ kappa____ phi______ frames
    -      -40.0146  -57.0000   60.0000 103

#__ type_ start__ end____ width___ exp.time_
  5 omega   43.00   90.00   1.0000   15.0000
omega____ theta____ kappa____ phi______ frames
    -      107.6719  -30.0000  -30.0000 47

#__ type_ start__ end____ width___ exp.time_
  6 omega   78.00  178.00   1.0000   15.0000
omega____ theta____ kappa____ phi______ frames
    -      107.6719   30.0000   30.0000 100

#__ type_ start__ end____ width___ exp.time_
  7 omega   78.00  174.00   1.0000   15.0000
omega____ theta____ kappa____ phi______ frames
    -      107.6719   30.0000  120.0000 96

#__ type_ start__ end____ width___ exp.time_
  8 omega   61.00  121.00   1.0000   15.0000
omega____ theta____ kappa____ phi______ frames
    -      107.6719 -125.0000  -60.0000 60

#__ type_ start__ end____ width___ exp.time_
  9 omega   36.00   93.00   1.0000   15.0000
omega____ theta____ kappa____ phi______ frames
    -      107.6719  -45.0000   90.0000 57

#__ type_ start__ end____ width___ exp.time_
 10 omega   42.00  109.00   1.0000   15.0000
omega____ theta____ kappa____ phi______ frames
    -      107.6719  -94.0000  120.0000 67

#__ type_ start__ end____ width___ exp.time_
 11 omega   33.00   92.00   1.0000   15.0000
omega____ theta____ kappa____ phi______ frames
    -      107.6719  -45.0000  150.0000 59

#__ type_ start__ end____ width___ exp.time_
 12 omega   31.00  130.00   1.0000   15.0000
omega____ theta____ kappa____ phi______ frames
    -      107.6719  -77.0000  -30.0000 99

#__ type_ start__ end____ width___ exp.time_
 13 omega   31.00   91.00   1.0000   15.0000
omega____ theta____ kappa____ phi______ frames
    -      107.6719  -30.0000 -150.0000 60
;
_diffrn_measurement_device 'four-circle diffractometer'
_diffrn_measurement_device_type 'SuperNova, Dual, Cu at zero, AtlasS2'
_diffrn_measurement_method '\w scans'
_diffrn_orient_matrix_UB_11 -0.1112558000
_diffrn_orient_matrix_UB_12 -0.0998790000
_diffrn_orient_matrix_UB_13 0.0282288000
_diffrn_orient_matrix_UB_21 0.1349476000
_diffrn_orient_matrix_UB_22 -0.1396812000
_diffrn_orient_matrix_UB_23 0.0233858000
_diffrn_orient_matrix_UB_31 -0.0322591000
_diffrn_orient_matrix_UB_32 0.0274009000
_diffrn_orient_matrix_UB_33 0.0979402000
_diffrn_radiation_monochromator mirror
_diffrn_radiation_probe x-ray
_diffrn_radiation_type CuK\a
_diffrn_radiation_wavelength 1.54184
_diffrn_reflns_av_R_equivalents 0.0197
_diffrn_reflns_av_unetI/netI 0.0383
_diffrn_reflns_Laue_measured_fraction_full 0.983
_diffrn_reflns_Laue_measured_fraction_max 0.946
_diffrn_reflns_limit_h_max 11
_diffrn_reflns_limit_h_min -10
_diffrn_reflns_limit_k_max 11
_diffrn_reflns_limit_k_min -10
_diffrn_reflns_limit_l_max 18
_diffrn_reflns_limit_l_min -17
_diffrn_reflns_number 7179
_diffrn_reflns_point_group_measured_fraction_full 0.983
_diffrn_reflns_point_group_measured_fraction_max 0.946
_diffrn_reflns_theta_full 67.684
_diffrn_reflns_theta_max 73.728
_diffrn_reflns_theta_min 4.992
_diffrn_source 'sealed X-ray tube'
_diffrn_source_type 'SuperNova (Cu) X-ray Source'
_exptl_absorpt_coefficient_mu 1.256
_exptl_absorpt_correction_T_max 1.00000
_exptl_absorpt_correction_T_min 0.95862
_exptl_absorpt_correction_type multi-scan
_exptl_absorpt_process_details
;
CrysAlisPro, Agilent Technologies,
Version 1.171.37.31 (release 14-01-2014 CrysAlis171 .NET)
(compiled Jan 14 2014,18:38:05)
Empirical absorption correction using spherical harmonics,
 implemented in SCALE3 ABSPACK scaling algorithm.
;
_exptl_crystal_colour colorless
_exptl_crystal_density_diffrn 1.168
_exptl_crystal_F_000 472
_exptl_crystal_size_max .22
_exptl_crystal_size_mid .14
_exptl_crystal_size_min .03
_refine_diff_density_max 0.405
_refine_diff_density_min -0.315
_refine_diff_density_rms 0.042
_refine_ls_extinction_method none
_refine_ls_goodness_of_fit_ref 1.053
_refine_ls_hydrogen_treatment constr
_refine_ls_matrix_type full
_refine_ls_number_parameters 273
_refine_ls_number_reflns 4718
_refine_ls_number_restraints 0
_refine_ls_restrained_S_all 1.053
_refine_ls_R_factor_all 0.0601
_refine_ls_R_factor_gt 0.0522
_refine_ls_shift/su_max 0.000
_refine_ls_shift/su_mean 0.000
_refine_ls_structure_factor_coef Fsqd
_refine_ls_weighting_details 'w=1/[\s^2^(Fo^2^)+(0.0792P)^2^+0.2551P] where P=(Fo^2^+2Fc^2^)/3'
_refine_ls_weighting_scheme calc
_refine_ls_wR_factor_gt 0.1447
_refine_ls_wR_factor_ref 0.1561
_reflns_Friedel_coverage 0.000
_reflns_number_gt 4032
_reflns_number_total 4718
_reflns_threshold_expression 'I > 2\s(I)'
_cod_data_source_file c9qo00899c2.cif
_cod_data_source_block pyethsg1nh2_b
_cod_original_cell_volume 1232.76(11)
_cod_database_code 1555120
_shelxl_version_number 2013-4
_shelx_space_group_comment
;
The symmetry employed for this shelxl refinement is uniquely defined
by the following loop, which should always be used as a source of
symmetry information in preference to the above space-group names.
They are only intended as comments.
;
_reflns_odcompleteness_completeness 98.48
_reflns_odcompleteness_iscentric 1
_reflns_odcompleteness_theta 66.97
_olex2_refinement_description
;
1. Fixed Uiso
 At 1.2 times of:
  All C(H) groups, {H3A,H3B} of O5, All C(H,H) groups
 At 1.5 times of:
  All C(H,H,H) groups, {H5A,H5B} of O5
2.a Free rotating group:
 O5(H3A,H3B,H5A,H5B)
2.b Ternary CH refined with riding coordinates:
 C1(H1), C12(H12)
2.c Secondary CH2 refined with riding coordinates:
 C7(H7A,H7B), C17(H17A,H17B), C19(H19A,H19B)
2.d Aromatic/amide H refined with riding coordinates:
 C3(H3), C4(H4), C5(H5), C6(H6)
2.e Idealised Me refined as rotating group:
 C9(H9A,H9B,H9C), C10(H10A,H10B,H10C), C11(H11A,H11B,H11C), C14(H14A,H14B,
 H14C), C15(H15A,H15B,H15C), C16(H16A,H16B,H16C), C18(H18A,H18B,H18C), C20(H20A,
 H20B,H20C)
;
_olex2_submission_special_instructions 'No special instructions were received'

loop_
_space_group_symop_operation_xyz
'x, y, z'
'-x, -y, -z'

loop_
_atom_site_label
_atom_site_type_symbol
_atom_site_fract_x
_atom_site_fract_y
_atom_site_fract_z
_atom_site_U_iso_or_equiv
_atom_site_adp_type
_atom_site_occupancy
_atom_site_site_symmetry_order
_atom_site_calc_flag
_atom_site_refinement_flags_posn
P1 P 0.12961(6) 0.00112(6) 0.71651(4) 0.05558(17) Uani 1 1 d .
O1 O 0.23083(16) 0.22205(14) 0.75275(8) 0.0512(3) Uani 1 1 d .
O2 O 0.06022(19) -0.0424(2) 0.81087(12) 0.0797(5) Uani 1 1 d .
O3 O 0.13965(18) -0.1067(2) 0.65023(13) 0.0717(4) Uani 1 1 d .
O4 O 0.03359(18) 0.15588(18) 0.66589(11) 0.0653(4) Uani 1 1 d .
N1 N 0.36975(18) 0.13010(16) 0.70465(10) 0.0469(3) Uani 1 1 d .
N2 N -0.1891(3) 0.5322(3) 0.93610(16) 0.0881(7) Uani 1 1 d .
N3 N 0.3870(2) 0.2007(2) 0.96072(13) 0.0665(5) Uani 1 1 d .
C1 C 0.2377(2) 0.2101(2) 0.84745(12) 0.0504(4) Uani 1 1 d .
H1 H 0.2330 0.1088 0.8799 0.060 Uiso 1 1 calc R
C2 C 0.0891(2) 0.3231(2) 0.87980(12) 0.0522(4) Uani 1 1 d .
C3 C 0.0691(3) 0.4769(2) 0.85486(16) 0.0691(6) Uani 1 1 d .
H3 H 0.1485 0.5144 0.8180 0.083 Uiso 1 1 calc R
C4 C -0.0701(4) 0.5748(3) 0.88523(18) 0.0795(7) Uani 1 1 d .
H4 H -0.0799 0.6778 0.8684 0.095 Uiso 1 1 calc R
C5 C -0.1699(4) 0.3857(4) 0.9586(2) 0.0990(10) Uani 1 1 d .
H5 H -0.2530 0.3520 0.9934 0.119 Uiso 1 1 calc R
C6 C -0.0341(3) 0.2780(3) 0.93399(18) 0.0769(7) Uani 1 1 d .
H6 H -0.0268 0.1758 0.9541 0.092 Uiso 1 1 calc R
C7 C 0.3811(3) 0.2368(2) 0.86314(14) 0.0588(5) Uani 1 1 d .
H7A H 0.4722 0.1739 0.8313 0.071 Uiso 1 1 calc R
H7B H 0.3798 0.3415 0.8395 0.071 Uiso 1 1 calc R
C8 C 0.4112(3) 0.2311(2) 0.61630(13) 0.0581(5) Uani 1 1 d .
C9 C 0.5660(3) 0.1480(3) 0.56690(16) 0.0727(6) Uani 1 1 d .
H9A H 0.6417 0.1161 0.6060 0.109 Uiso 1 1 calc GR
H9B H 0.5982 0.2142 0.5131 0.109 Uiso 1 1 calc GR
H9C H 0.5554 0.0613 0.5505 0.109 Uiso 1 1 calc GR
C10 C 0.2931(3) 0.2831(3) 0.55284(17) 0.0804(7) Uani 1 1 d .
H10A H 0.2815 0.1968 0.5365 0.121 Uiso 1 1 calc GR
H10B H 0.3277 0.3480 0.4991 0.121 Uiso 1 1 calc GR
H10C H 0.1956 0.3372 0.5829 0.121 Uiso 1 1 calc GR
C11 C 0.4342(4) 0.3696(3) 0.63889(18) 0.0865(8) Uani 1 1 d .
H11A H 0.3367 0.4300 0.6651 0.130 Uiso 1 1 calc GR
H11B H 0.4757 0.4284 0.5844 0.130 Uiso 1 1 calc GR
H11C H 0.5045 0.3374 0.6814 0.130 Uiso 1 1 calc GR
C12 C 0.3366(2) -0.0083(2) 0.69600(12) 0.0457(4) Uani 1 1 d .
H12 H 0.3738 -0.0175 0.6322 0.055 Uiso 1 1 calc R
C13 C 0.4357(2) -0.1559(2) 0.75211(14) 0.0530(4) Uani 1 1 d .
C14 C 0.6065(3) -0.1687(3) 0.71749(19) 0.0729(6) Uani 1 1 d .
H14A H 0.6304 -0.1749 0.6543 0.109 Uiso 1 1 calc GR
H14B H 0.6675 -0.2579 0.7511 0.109 Uiso 1 1 calc GR
H14C H 0.6293 -0.0815 0.7252 0.109 Uiso 1 1 calc GR
C15 C 0.4055(3) -0.2968(3) 0.7375(2) 0.0792(7) Uani 1 1 d .
H15A H 0.3016 -0.2981 0.7649 0.119 Uiso 1 1 calc GR
H15B H 0.4764 -0.3855 0.7650 0.119 Uiso 1 1 calc GR
H15C H 0.4197 -0.2952 0.6737 0.119 Uiso 1 1 calc GR
C16 C 0.4073(3) -0.1561(3) 0.85366(16) 0.0713(6) Uani 1 1 d .
H16A H 0.4346 -0.0728 0.8633 0.107 Uiso 1 1 calc GR
H16B H 0.4692 -0.2490 0.8836 0.107 Uiso 1 1 calc GR
H16C H 0.3002 -0.1469 0.8780 0.107 Uiso 1 1 calc GR
C17 C 0.0025(3) -0.1422(4) 0.6456(3) 0.0957(9) Uani 1 1 d .
H17A H -0.0405 -0.1872 0.7057 0.115 Uiso 1 1 calc R
H17B H -0.0738 -0.0502 0.6251 0.115 Uiso 1 1 calc R
C18 C 0.0359(5) -0.2445(5) 0.5850(3) 0.1227(14) Uani 1 1 d .
H18A H 0.0780 -0.1998 0.5255 0.184 Uiso 1 1 calc GR
H18B H -0.0573 -0.2657 0.5826 0.184 Uiso 1 1 calc GR
H18C H 0.1094 -0.3366 0.6063 0.184 Uiso 1 1 calc GR
C19 C -0.0959(4) 0.2566(5) 0.7129(2) 0.1166(15) Uani 1 1 d .
H19A H -0.1774 0.2074 0.7379 0.140 Uiso 1 1 calc R
H19B H -0.0640 0.2767 0.7631 0.140 Uiso 1 1 calc R
C20 C -0.1530(6) 0.3911(5) 0.6574(4) 0.163(2) Uani 1 1 d .
H20A H -0.0875 0.4552 0.6491 0.244 Uiso 1 1 calc GR
H20B H -0.2554 0.4397 0.6847 0.244 Uiso 1 1 calc GR
H20C H -0.1559 0.3723 0.5996 0.244 Uiso 1 1 calc GR
O5 O 0.7441(3) 0.0265(3) 0.9131(2) 0.1478(13) Uani 1 1 d .
H3A H 0.4981 0.1753 0.9668 0.177 Uiso 1 1 d G
H3B H 0.3340 0.2881 0.9781 0.177 Uiso 1 1 d G
H5A H 0.8336 0.0045 0.8812 0.222 Uiso 1 1 d G
H5B H 0.7303 -0.0514 0.9513 0.222 Uiso 1 1 d G

loop_
_atom_site_aniso_label
_atom_site_aniso_U_11
_atom_site_aniso_U_22
_atom_site_aniso_U_33
_atom_site_aniso_U_23
_atom_site_aniso_U_13
_atom_site_aniso_U_12
P1 0.0417(3) 0.0590(3) 0.0610(3) -0.0156(2) -0.0011(2) -0.0092(2)
O1 0.0554(7) 0.0459(6) 0.0447(6) -0.0167(5) -0.0025(5) -0.0020(5)
O2 0.0514(8) 0.0945(12) 0.0737(10) -0.0046(9) 0.0072(7) -0.0151(8)
O3 0.0510(8) 0.0749(10) 0.0994(12) -0.0344(9) -0.0084(8) -0.0206(7)
O4 0.0547(8) 0.0676(9) 0.0674(9) -0.0221(7) -0.0128(7) 0.0003(7)
N1 0.0512(8) 0.0438(7) 0.0419(7) -0.0151(6) 0.0020(6) -0.0094(6)
N2 0.0871(15) 0.0745(13) 0.0759(13) -0.0264(11) 0.0085(12) 0.0071(11)
N3 0.0710(12) 0.0699(11) 0.0543(10) -0.0233(8) -0.0126(8) -0.0035(9)
C1 0.0591(10) 0.0427(8) 0.0431(9) -0.0125(7) -0.0030(8) -0.0065(7)
C2 0.0629(11) 0.0464(9) 0.0421(9) -0.0153(7) -0.0019(8) -0.0079(8)
C3 0.0787(15) 0.0476(10) 0.0680(13) -0.0121(9) 0.0036(11) -0.0103(10)
C4 0.0961(19) 0.0494(11) 0.0760(15) -0.0192(10) -0.0058(14) 0.0020(11)
C5 0.0817(19) 0.0840(18) 0.101(2) -0.0218(16) 0.0305(16) -0.0119(15)
C6 0.0801(16) 0.0564(12) 0.0774(15) -0.0157(11) 0.0170(12) -0.0157(11)
C7 0.0620(12) 0.0585(11) 0.0528(10) -0.0185(8) -0.0039(9) -0.0108(9)
C8 0.0710(13) 0.0544(10) 0.0458(10) -0.0100(8) 0.0027(9) -0.0220(9)
C9 0.0713(14) 0.0820(15) 0.0604(12) -0.0169(11) 0.0135(11) -0.0302(12)
C10 0.0867(17) 0.0849(16) 0.0540(12) 0.0057(11) -0.0089(11) -0.0191(13)
C11 0.129(2) 0.0635(13) 0.0676(14) -0.0109(11) 0.0103(15) -0.0474(15)
C12 0.0435(8) 0.0458(8) 0.0458(9) -0.0153(7) -0.0007(7) -0.0097(7)
C13 0.0491(10) 0.0429(9) 0.0621(11) -0.0162(8) -0.0046(8) -0.0049(7)
C14 0.0500(11) 0.0684(13) 0.0894(17) -0.0154(12) -0.0106(11) -0.0019(10)
C15 0.0780(15) 0.0445(10) 0.115(2) -0.0194(12) -0.0230(15) -0.0093(10)
C16 0.0806(15) 0.0539(11) 0.0627(13) -0.0036(9) -0.0141(11) -0.0004(10)
C17 0.0667(16) 0.117(2) 0.123(3) -0.036(2) -0.0134(16) -0.0434(16)
C18 0.102(3) 0.142(3) 0.164(4) -0.066(3) -0.028(3) -0.054(2)
C19 0.089(2) 0.125(3) 0.100(2) -0.049(2) -0.0287(18) 0.050(2)
C20 0.114(3) 0.082(2) 0.236(6) -0.028(3) 0.005(4) 0.023(2)
O5 0.0767(15) 0.1069(18) 0.191(3) 0.0247(18) 0.0217(16) -0.0031(13)

loop_
_atom_type_symbol
_atom_type_description
_atom_type_scat_dispersion_real
_atom_type_scat_dispersion_imag
_atom_type_scat_source
C C 0.0181 0.0091 'International Tables Vol C Tables 4.2.6.8 and 6.1.1.4'
H H 0.0000 0.0000 'International Tables Vol C Tables 4.2.6.8 and 6.1.1.4'
N N 0.0311 0.0180 'International Tables Vol C Tables 4.2.6.8 and 6.1.1.4'
O O 0.0492 0.0322 'International Tables Vol C Tables 4.2.6.8 and 6.1.1.4'
P P 0.2955 0.4335 'International Tables Vol C Tables 4.2.6.8 and 6.1.1.4'

loop_
_geom_angle_atom_site_label_1
_geom_angle_atom_site_label_2
_geom_angle_atom_site_label_3
_geom_angle
O2 P1 O3 115.59(12)
O2 P1 O4 113.89(10)
O2 P1 C12 116.20(10)
O3 P1 C12 97.91(8)
O4 P1 O3 100.06(9)
O4 P1 C12 111.05(9)
C1 O1 N1 113.14(13)
C17 O3 P1 119.28(18)
C19 O4 P1 122.44(18)
O1 N1 C8 105.68(14)
O1 N1 C12 108.30(13)
C12 N1 C8 115.41(14)
C4 N2 C5 115.7(2)
C7 N3 H3A 107.0
C7 N3 H3B 102.2
H3A N3 H3B 110.5
O1 C1 H1 108.4
O1 C1 C2 103.16(14)
O1 C1 C7 114.45(16)
C2 C1 H1 108.4
C7 C1 H1 108.4
C7 C1 C2 113.61(16)
C3 C2 C1 122.00(19)
C6 C2 C1 121.69(18)
C6 C2 C3 116.3(2)
C2 C3 H3 120.3
C2 C3 C4 119.4(2)
C4 C3 H3 120.3
N2 C4 C3 124.5(2)
N2 C4 H4 117.8
C3 C4 H4 117.8
N2 C5 H5 117.8
N2 C5 C6 124.4(3)
C6 C5 H5 117.8
C2 C6 C5 119.6(2)
C2 C6 H6 120.2
C5 C6 H6 120.2
N3 C7 C1 109.82(18)
N3 C7 H7A 109.7
N3 C7 H7B 109.7
C1 C7 H7A 109.7
C1 C7 H7B 109.7
H7A C7 H7B 108.2
N1 C8 C9 108.58(18)
N1 C8 C10 115.07(19)
N1 C8 C11 107.78(17)
C9 C8 C11 107.1(2)
C10 C8 C9 108.80(19)
C10 C8 C11 109.2(2)
C8 C9 H9A 109.5
C8 C9 H9B 109.5
C8 C9 H9C 109.5
H9A C9 H9B 109.5
H9A C9 H9C 109.5
H9B C9 H9C 109.5
C8 C10 H10A 109.5
C8 C10 H10B 109.5
C8 C10 H10C 109.5
H10A C10 H10B 109.5
H10A C10 H10C 109.5
H10B C10 H10C 109.5
C8 C11 H11A 109.5
C8 C11 H11B 109.5
C8 C11 H11C 109.5
H11A C11 H11B 109.5
H11A C11 H11C 109.5
H11B C11 H11C 109.5
P1 C12 H12 105.4
N1 C12 P1 115.03(12)
N1 C12 H12 105.4
N1 C12 C13 111.78(15)
C13 C12 P1 112.91(13)
C13 C12 H12 105.4
C14 C13 C12 108.93(17)
C14 C13 C15 107.29(18)
C14 C13 C16 106.9(2)
C15 C13 C12 110.46(18)
C16 C13 C12 113.77(15)
C16 C13 C15 109.2(2)
C13 C14 H14A 109.5
C13 C14 H14B 109.5
C13 C14 H14C 109.5
H14A C14 H14B 109.5
H14A C14 H14C 109.5
H14B C14 H14C 109.5
C13 C15 H15A 109.5
C13 C15 H15B 109.5
C13 C15 H15C 109.5
H15A C15 H15B 109.5
H15A C15 H15C 109.5
H15B C15 H15C 109.5
C13 C16 H16A 109.5
C13 C16 H16B 109.5
C13 C16 H16C 109.5
H16A C16 H16B 109.5
H16A C16 H16C 109.5
H16B C16 H16C 109.5
O3 C17 H17A 109.4
O3 C17 H17B 109.4
H17A C17 H17B 108.0
C18 C17 O3 111.0(3)
C18 C17 H17A 109.4
C18 C17 H17B 109.4
C17 C18 H18A 109.5
C17 C18 H18B 109.5
C17 C18 H18C 109.5
H18A C18 H18B 109.5
H18A C18 H18C 109.5
H18B C18 H18C 109.5
O4 C19 H19A 109.1
O4 C19 H19B 109.1
H19A C19 H19B 107.8
C20 C19 O4 112.6(3)
C20 C19 H19A 109.1
C20 C19 H19B 109.1
C19 C20 H20A 109.5
C19 C20 H20B 109.5
C19 C20 H20C 109.5
H20A C20 H20B 109.5
H20A C20 H20C 109.5
H20B C20 H20C 109.5
H5A O5 H5B 109.5

loop_
_geom_bond_atom_site_label_1
_geom_bond_atom_site_label_2
_geom_bond_distance
P1 O2 1.4622(18)
P1 O3 1.5876(17)
P1 O4 1.5779(16)
P1 C12 1.8476(18)
O1 N1 1.4587(18)
O1 C1 1.452(2)
O3 C17 1.438(3)
O4 C19 1.444(3)
N1 C8 1.508(2)
N1 C12 1.489(2)
N2 C4 1.312(4)
N2 C5 1.315(4)
N3 C7 1.469(3)
N3 H3A 1.0022
N3 H3B 0.8905
C1 H1 0.9800
C1 C2 1.516(3)
C1 C7 1.515(3)
C2 C3 1.382(3)
C2 C6 1.371(3)
C3 H3 0.9300
C3 C4 1.384(3)
C4 H4 0.9300
C5 H5 0.9300
C5 C6 1.386(4)
C6 H6 0.9300
C7 H7A 0.9700
C7 H7B 0.9700
C8 C9 1.525(3)
C8 C10 1.523(4)
C8 C11 1.532(3)
C9 H9A 0.9600
C9 H9B 0.9600
C9 H9C 0.9600
C10 H10A 0.9600
C10 H10B 0.9600
C10 H10C 0.9600
C11 H11A 0.9600
C11 H11B 0.9600
C11 H11C 0.9600
C12 H12 0.9800
C12 C13 1.585(3)
C13 C14 1.525(3)
C13 C15 1.533(3)
C13 C16 1.526(3)
C14 H14A 0.9600
C14 H14B 0.9600
C14 H14C 0.9600
C15 H15A 0.9600
C15 H15B 0.9600
C15 H15C 0.9600
C16 H16A 0.9600
C16 H16B 0.9600
C16 H16C 0.9600
C17 H17A 0.9700
C17 H17B 0.9700
C17 C18 1.428(5)
C18 H18A 0.9600
C18 H18B 0.9600
C18 H18C 0.9600
C19 H19A 0.9700
C19 H19B 0.9700
C19 C20 1.375(6)
C20 H20A 0.9600
C20 H20B 0.9600
C20 H20C 0.9600
O5 H5A 0.8499
O5 H5B 0.8502
